data_7246370
loop_
_publ_author_name
'Barton, Benita'
'Caira, Mino R.'
'Senekal, Ulrich'
'Hosten, Eric C.'

_publ_section_title
;
 Complementary host behaviour of three anthracenyl-derived roof-shaped
 compounds in mixed pyridines
;
_journal_issue 12
_journal_name_full CrystEngComm
_journal_page_first 1740
_journal_page_last 1754
_journal_paper_doi 10.1039/D3CE00080J
_journal_volume 25
_journal_year 2023
_chemical_formula_moiety 'C42 H34 O2, C6 H7 N'
_chemical_formula_sum 'C48 H41 N O2'
_chemical_formula_weight 663.82
_chemical_name_systematic trans-\a,\a,\a',\a'-tetraphenyl-9,10-dihydro-9,10-ethanoanthracene-11,12-dimethanol
_space_group_crystal_system monoclinic
_space_group_IT_number 14
_space_group_name_Hall '-P 2ybc'
_space_group_name_H-M_alt 'P 1 21/c 1'
_atom_sites_solution_hydrogens geom
_atom_sites_solution_primary dual
_atom_sites_solution_secondary difmap
_audit_creation_method SHELXL-2018/3
_audit_update_record
;
2023-01-13 deposited with the CCDC.	2023-02-28 downloaded from the CCDC.
;
_cell_angle_alpha 90
_cell_angle_beta 107.012(9)
_cell_angle_gamma 90
_cell_formula_units_Z 4
_cell_length_a 18.950(4)
_cell_length_b 8.983(2)
_cell_length_c 22.253(5)
_cell_measurement_reflns_used 9801
_cell_measurement_temperature 296(2)
_cell_measurement_theta_max 28.41
_cell_measurement_theta_min 2.49
_cell_volume 3622.3(14)
_computing_cell_refinement 'APEX2 v2011.4-1 (Bruker AXS)'
_computing_data_collection 'Bruker Instrument Service v2011.4.0.0'
_computing_data_reduction 'SAINT V7.68A (Bruker AXS, 2009)'
_computing_molecular_graphics 'Ortep-3 for Windows (Farrugia, 2012)'
_computing_publication_material 'PLATON (Spek, 2009) and MERCURY (Macrae, 2008)'
_computing_structure_refinement 'SHELXL-2018/3 (Sheldrick, 2015) and ShelXle (H\"ubschle, 2011)'
_computing_structure_solution 'SHELXT-2018/2 (Sheldrick, 2015)'
_diffrn_ambient_temperature 296(2)
_diffrn_detector_area_resol_mean 8.3333
_diffrn_measured_fraction_theta_full 0.999
_diffrn_measured_fraction_theta_max 0.972
_diffrn_measurement_device_type 'Bruker APEX-II CCD'
_diffrn_measurement_method '\f and \w scans'
_diffrn_radiation_monochromator graphite
_diffrn_radiation_source 'sealed tube'
_diffrn_radiation_type MoK\a
_diffrn_radiation_wavelength 0.71073
_diffrn_reflns_av_R_equivalents 0.0310
_diffrn_reflns_av_unetI/netI 0.0237
_diffrn_reflns_Laue_measured_fraction_full 0.999
_diffrn_reflns_Laue_measured_fraction_max 0.972
_diffrn_reflns_limit_h_max 25
_diffrn_reflns_limit_h_min -25
_diffrn_reflns_limit_k_max 12
_diffrn_reflns_limit_k_min -9
_diffrn_reflns_limit_l_max 29
_diffrn_reflns_limit_l_min -26
_diffrn_reflns_number 48986
_diffrn_reflns_point_group_measured_fraction_full 0.999
_diffrn_reflns_point_group_measured_fraction_max 0.972
_diffrn_reflns_theta_full 25.242
_diffrn_reflns_theta_max 28.660
_diffrn_reflns_theta_min 1.914
_exptl_absorpt_coefficient_mu 0.073
_exptl_absorpt_correction_T_max 1.0000
_exptl_absorpt_correction_T_min 0.9318
_exptl_absorpt_correction_type numerical
_exptl_absorpt_process_details 'SADABS-2008/1 (Bruker AXS)'
_exptl_crystal_colour colourless
_exptl_crystal_density_diffrn 1.217
_exptl_crystal_density_method 'not measured'
_exptl_crystal_description parallelepiped
_exptl_crystal_F_000 1408
_exptl_crystal_recrystallization_method 'Re-crystallisation from solvent: 2-methylpyridine'
_exptl_crystal_size_max 0.989
_exptl_crystal_size_mid 0.469
_exptl_crystal_size_min 0.409
_refine_diff_density_max 0.259
_refine_diff_density_min -0.170
_refine_diff_density_rms 0.033
_refine_ls_extinction_coef 0.0027(6)
_refine_ls_extinction_expression Fc^*^=kFc[1+0.001xFc^2^\l^3^/sin(2\q)]^-1/4^
_refine_ls_extinction_method 'SHELXL-2018/3 (Sheldrick 2018)'
_refine_ls_goodness_of_fit_ref 1.035
_refine_ls_hydrogen_treatment constr
_refine_ls_matrix_type full
_refine_ls_number_parameters 464
_refine_ls_number_reflns 9067
_refine_ls_number_restraints 0
_refine_ls_restrained_S_all 1.035
_refine_ls_R_factor_all 0.0651
_refine_ls_R_factor_gt 0.0463
_refine_ls_shift/su_max 0.000
_refine_ls_shift/su_mean 0.000
_refine_ls_structure_factor_coef Fsqd
_refine_ls_weighting_details 'w=1/[\s^2^(Fo^2^)+(0.0526P)^2^+1.0846P] where P=(Fo^2^+2Fc^2^)/3'
_refine_ls_weighting_scheme calc
_refine_ls_wR_factor_gt 0.1159
_refine_ls_wR_factor_ref 0.1321
_reflns_Friedel_coverage 0.000
_reflns_number_gt 6901
_reflns_number_total 9067
_reflns_threshold_expression 'I > 2\s(I)'
_cod_data_source_file d3ce00080j2.cif
_cod_data_source_block ja116
_cod_depositor_comments 'Adding full bibliography for 7246364--7246371.cif.'
_cod_original_cell_volume 3622.2(15)
_cod_original_sg_symbol_H-M 'P 21/c'
_cod_database_code 7246370
_shelx_shelxl_version_number 2018/3
_shelx_space_group_comment
;
The symmetry employed for this shelxl refinement is uniquely defined
by the following loop, which should always be used as a source of
symmetry information in preference to the above space-group names.
They are only intended as comments.
;
_shelx_estimated_absorpt_t_min 0.931
_shelx_estimated_absorpt_t_max 0.971

loop_
_space_group_symop_operation_xyz
'x, y, z'
'-x, y+1/2, -z+1/2'
'-x, -y, -z'
'x, -y-1/2, z-1/2'

loop_
_atom_site_label
_atom_site_type_symbol
_atom_site_fract_x
_atom_site_fract_y
_atom_site_fract_z
_atom_site_U_iso_or_equiv
_atom_site_adp_type
_atom_site_occupancy
_atom_site_site_symmetry_order
_atom_site_calc_flag
_atom_site_refinement_flags_posn
_atom_site_refinement_flags_adp
_atom_site_refinement_flags_occupancy
_atom_site_disorder_assembly
_atom_site_disorder_group
O11 O 0.35105(5) 1.05045(12) 0.22977(5) 0.0490(2) Uani 1 1 d . . . . .
H11 H 0.354369 1.031266 0.194673 0.074 Uiso 1 1 calc R U . . .
O16 O 0.31221(5) 0.95713(11) 0.11281(4) 0.0417(2) Uani 1 1 d . . . . .
H16 H 0.330172 0.948890 0.083623 0.062 Uiso 1 1 calc R U . . .
N1 N 0.40663(7) 0.85882(15) 0.04962(6) 0.0539(3) Uani 1 1 d . . . . .
C2 C 0.41566(10) 0.8623(2) -0.00742(9) 0.0639(5) Uani 1 1 d . . . . .
C3 C 0.47175(14) 0.7844(3) -0.02137(14) 0.0944(8) Uani 1 1 d . . . . .
H3 H 0.477140 0.787811 -0.061562 0.113 Uiso 1 1 calc R U . . .
C4 C 0.51833(15) 0.7038(3) 0.02395(17) 0.1111(10) Uani 1 1 d . . . . .
H4 H 0.556153 0.650701 0.014955 0.133 Uiso 1 1 calc R U . . .
C5 C 0.51075(11) 0.6985(3) 0.08405(14) 0.0936(7) Uani 1 1 d . . . . .
H5 H 0.543089 0.643726 0.115845 0.112 Uiso 1 1 calc R U . . .
C6 C 0.45390(10) 0.7771(2) 0.09461(10) 0.0672(5) Uani 1 1 d . . . . .
H6 H 0.447492 0.774214 0.134460 0.081 Uiso 1 1 calc R U . . .
C7 C 0.36293(15) 0.9548(3) -0.05454(10) 0.0900(7) Uani 1 1 d . . . . .
H7A H 0.377766 0.959172 -0.092219 0.135 Uiso 1 1 calc R U . . .
H7B H 0.362191 1.053544 -0.038214 0.135 Uiso 1 1 calc R U . . .
H7C H 0.314523 0.911948 -0.063846 0.135 Uiso 1 1 calc R U . . .
C11 C 0.31003(6) 0.93659(15) 0.24879(6) 0.0367(3) Uani 1 1 d . . . . .
C12 C 0.23690(6) 0.90257(13) 0.19464(5) 0.0322(2) Uani 1 1 d . . . . .
H12 H 0.248670 0.821045 0.169917 0.039 Uiso 1 1 calc R U . . .
C13 C 0.17068(6) 0.84627(14) 0.21812(6) 0.0357(3) Uani 1 1 d . . . . .
H13 H 0.187122 0.775616 0.252986 0.043 Uiso 1 1 calc R U . . .
C14 C 0.20898(6) 1.03253(13) 0.14834(5) 0.0322(2) Uani 1 1 d . . . . .
H14 H 0.222256 1.123579 0.173370 0.039 Uiso 1 1 calc R U . . .
C15 C 0.12245(6) 1.02819(14) 0.12612(6) 0.0368(3) Uani 1 1 d . . . . .
H15 H 0.101776 1.097153 0.091285 0.044 Uiso 1 1 calc R U . . .
C16 C 0.24738(6) 1.04632(13) 0.09351(6) 0.0336(2) Uani 1 1 d . . . . .
C21 C 0.35789(7) 0.79675(17) 0.26279(6) 0.0447(3) Uani 1 1 d . . . . .
C22 C 0.33046(10) 0.65502(19) 0.25287(8) 0.0594(4) Uani 1 1 d . . . . .
H22 H 0.279700 0.640541 0.238237 0.071 Uiso 1 1 calc R U . . .
C23 C 0.37701(13) 0.5329(2) 0.26426(10) 0.0806(6) Uani 1 1 d . . . . .
H23 H 0.357535 0.437169 0.257814 0.097 Uiso 1 1 calc R U . . .
C24 C 0.45181(14) 0.5534(3) 0.28504(11) 0.0937(8) Uani 1 1 d . . . . .
H24 H 0.483255 0.471609 0.292251 0.112 Uiso 1 1 calc R U . . .
C25 C 0.48006(11) 0.6927(3) 0.29512(11) 0.0925(7) Uani 1 1 d . . . . .
H25 H 0.530916 0.706411 0.308870 0.111 Uiso 1 1 calc R U . . .
C26 C 0.43397(9) 0.8134(2) 0.28511(8) 0.0663(5) Uani 1 1 d . . . . .
H26 H 0.453994 0.908410 0.293423 0.080 Uiso 1 1 calc R U . . .
C31 C 0.29636(7) 0.99826(16) 0.30847(6) 0.0404(3) Uani 1 1 d . . . . .
C32 C 0.30121(8) 0.91204(19) 0.36099(7) 0.0520(4) Uani 1 1 d . . . . .
H32 H 0.312415 0.811403 0.360163 0.062 Uiso 1 1 calc R U . . .
C33 C 0.28975(10) 0.9719(2) 0.41508(8) 0.0671(5) Uani 1 1 d . . . . .
H33 H 0.294100 0.911826 0.450022 0.081 Uiso 1 1 calc R U . . .
C34 C 0.27224(11) 1.1180(3) 0.41673(9) 0.0742(5) Uani 1 1 d . . . . .
H34 H 0.263916 1.158401 0.452531 0.089 Uiso 1 1 calc R U . . .
C35 C 0.26694(10) 1.2053(2) 0.36515(10) 0.0704(5) Uani 1 1 d . . . . .
H35 H 0.254493 1.305280 0.366033 0.084 Uiso 1 1 calc R U . . .
C36 C 0.27988(8) 1.14690(18) 0.31154(8) 0.0536(4) Uani 1 1 d . . . . .
H36 H 0.277393 1.208658 0.277439 0.064 Uiso 1 1 calc R U . . .
C41 C 0.12870(6) 0.97407(15) 0.23457(6) 0.0384(3) Uani 1 1 d . . . . .
C42 C 0.10161(7) 1.07159(15) 0.18476(7) 0.0402(3) Uani 1 1 d . . . . .
C43 C 0.06210(8) 1.19508(18) 0.19246(8) 0.0538(4) Uani 1 1 d . . . . .
H43 H 0.044775 1.262283 0.159659 0.065 Uiso 1 1 calc R U . . .
C44 C 0.04831(9) 1.2184(2) 0.25006(10) 0.0675(5) Uani 1 1 d . . . . .
H44 H 0.021576 1.301579 0.255426 0.081 Uiso 1 1 calc R U . . .
C45 C 0.07361(9) 1.1205(2) 0.29864(9) 0.0636(5) Uani 1 1 d . . . . .
H45 H 0.063649 1.136844 0.336616 0.076 Uiso 1 1 calc R U . . .
C46 C 0.11385(8) 0.99756(18) 0.29140(7) 0.0499(3) Uani 1 1 d . . . . .
H46 H 0.130972 0.930685 0.324362 0.060 Uiso 1 1 calc R U . . .
C51 C 0.09464(6) 0.87227(15) 0.11031(6) 0.0383(3) Uani 1 1 d . . . . .
C52 C 0.11903(6) 0.77422(14) 0.16059(6) 0.0377(3) Uani 1 1 d . . . . .
C53 C 0.09583(8) 0.62907(16) 0.15477(7) 0.0480(3) Uani 1 1 d . . . . .
H53 H 0.112323 0.562909 0.188080 0.058 Uiso 1 1 calc R U . . .
C54 C 0.04721(9) 0.58250(19) 0.09816(8) 0.0591(4) Uani 1 1 d . . . . .
H54 H 0.030905 0.484332 0.093810 0.071 Uiso 1 1 calc R U . . .
C55 C 0.02293(9) 0.6787(2) 0.04871(8) 0.0599(4) Uani 1 1 d . . . . .
H55 H -0.009832 0.645535 0.011297 0.072 Uiso 1 1 calc R U . . .
C56 C 0.04671(8) 0.82412(18) 0.05402(7) 0.0497(3) Uani 1 1 d . . . . .
H56 H 0.030787 0.889192 0.020241 0.060 Uiso 1 1 calc R U . . .
C61 C 0.20062(7) 0.98992(15) 0.02900(6) 0.0390(3) Uani 1 1 d . . . . .
C62 C 0.20068(9) 0.84042(18) 0.01586(8) 0.0557(4) Uani 1 1 d . . . . .
H62 H 0.227368 0.775262 0.046642 0.067 Uiso 1 1 calc R U . . .
C63 C 0.16169(11) 0.7855(2) -0.04240(10) 0.0738(5) Uani 1 1 d . . . . .
H63 H 0.162355 0.683802 -0.050138 0.089 Uiso 1 1 calc R U . . .
C64 C 0.12218(11) 0.8781(3) -0.08881(9) 0.0778(6) Uani 1 1 d . . . . .
H64 H 0.096892 0.840647 -0.128184 0.093 Uiso 1 1 calc R U . . .
C65 C 0.12049(10) 1.0257(3) -0.07644(8) 0.0732(5) Uani 1 1 d . . . . .
H65 H 0.092949 1.089699 -0.107316 0.088 Uiso 1 1 calc R U . . .
C66 C 0.15951(8) 1.08217(19) -0.01809(7) 0.0526(4) Uani 1 1 d . . . . .
H66 H 0.157977 1.183769 -0.010536 0.063 Uiso 1 1 calc R U . . .
C71 C 0.26958(7) 1.20821(14) 0.09015(6) 0.0360(3) Uani 1 1 d . . . . .
C72 C 0.22224(8) 1.32326(16) 0.09352(8) 0.0494(3) Uani 1 1 d . . . . .
H72 H 0.175445 1.301260 0.096549 0.059 Uiso 1 1 calc R U . . .
C73 C 0.24320(10) 1.46877(17) 0.09249(9) 0.0582(4) Uani 1 1 d . . . . .
H73 H 0.210296 1.544545 0.093944 0.070 Uiso 1 1 calc R U . . .
C74 C 0.31255(10) 1.50339(18) 0.08930(8) 0.0578(4) Uani 1 1 d . . . . .
H74 H 0.327117 1.602322 0.089594 0.069 Uiso 1 1 calc R U . . .
C75 C 0.35985(9) 1.39217(18) 0.08572(8) 0.0553(4) Uani 1 1 d . . . . .
H75 H 0.406822 1.415246 0.083379 0.066 Uiso 1 1 calc R U . . .
C76 C 0.33854(7) 1.24550(16) 0.08553(7) 0.0442(3) Uani 1 1 d . . . . .
H76 H 0.371042 1.170495 0.082253 0.053 Uiso 1 1 calc R U . . .

loop_
_atom_site_aniso_label
_atom_site_aniso_U_11
_atom_site_aniso_U_22
_atom_site_aniso_U_33
_atom_site_aniso_U_23
_atom_site_aniso_U_13
_atom_site_aniso_U_12
O11 0.0392(5) 0.0616(6) 0.0468(5) 0.0063(5) 0.0133(4) -0.0145(4)
O16 0.0375(4) 0.0486(5) 0.0435(5) 0.0114(4) 0.0190(4) 0.0151(4)
N1 0.0509(7) 0.0548(8) 0.0617(8) -0.0099(6) 0.0252(6) -0.0006(6)
C2 0.0681(10) 0.0631(10) 0.0704(11) -0.0194(8) 0.0355(9) -0.0157(8)
C3 0.0845(15) 0.1052(18) 0.1140(19) -0.0358(15) 0.0611(15) -0.0066(14)
C4 0.0783(16) 0.115(2) 0.158(3) -0.036(2) 0.0628(18) 0.0098(15)
C5 0.0555(11) 0.0725(14) 0.143(2) 0.0006(14) 0.0131(13) 0.0094(10)
C6 0.0538(9) 0.0616(11) 0.0856(13) -0.0033(9) 0.0194(9) -0.0012(8)
C7 0.1112(18) 0.0872(15) 0.0697(13) 0.0001(11) 0.0235(12) -0.0142(13)
C11 0.0304(5) 0.0439(7) 0.0363(6) 0.0041(5) 0.0108(5) -0.0016(5)
C12 0.0292(5) 0.0338(6) 0.0345(6) 0.0035(5) 0.0108(4) 0.0007(4)
C13 0.0332(6) 0.0370(6) 0.0389(6) 0.0041(5) 0.0136(5) -0.0017(5)
C14 0.0302(5) 0.0330(6) 0.0348(6) 0.0038(5) 0.0119(4) 0.0029(4)
C15 0.0300(5) 0.0373(6) 0.0435(7) 0.0043(5) 0.0111(5) 0.0054(5)
C16 0.0321(5) 0.0332(6) 0.0374(6) 0.0059(5) 0.0132(5) 0.0064(4)
C21 0.0402(7) 0.0602(9) 0.0341(6) 0.0041(6) 0.0115(5) 0.0130(6)
C22 0.0578(9) 0.0545(9) 0.0666(10) 0.0133(8) 0.0195(8) 0.0181(7)
C23 0.0978(15) 0.0634(12) 0.0828(13) 0.0180(10) 0.0301(11) 0.0343(11)
C24 0.0872(15) 0.1090(19) 0.0811(14) 0.0180(13) 0.0187(12) 0.0643(15)
C25 0.0537(11) 0.127(2) 0.0855(15) 0.0030(14) 0.0023(10) 0.0431(13)
C26 0.0420(8) 0.0906(13) 0.0594(10) -0.0036(9) 0.0040(7) 0.0174(8)
C31 0.0327(6) 0.0477(7) 0.0399(7) -0.0042(5) 0.0092(5) -0.0045(5)
C32 0.0537(8) 0.0619(9) 0.0429(8) 0.0016(6) 0.0180(6) 0.0020(7)
C33 0.0698(11) 0.0916(14) 0.0439(9) -0.0052(8) 0.0228(8) -0.0011(10)
C34 0.0667(11) 0.1018(16) 0.0555(10) -0.0289(10) 0.0199(8) -0.0016(10)
C35 0.0652(10) 0.0644(11) 0.0764(12) -0.0306(10) 0.0127(9) -0.0014(9)
C36 0.0512(8) 0.0499(9) 0.0560(9) -0.0095(7) 0.0097(7) -0.0058(7)
C41 0.0303(5) 0.0427(7) 0.0458(7) -0.0045(5) 0.0165(5) -0.0060(5)
C42 0.0294(6) 0.0410(7) 0.0527(8) -0.0042(6) 0.0158(5) -0.0013(5)
C43 0.0402(7) 0.0489(8) 0.0749(10) -0.0055(7) 0.0208(7) 0.0064(6)
C44 0.0514(9) 0.0695(11) 0.0889(13) -0.0255(10) 0.0317(9) 0.0078(8)
C45 0.0519(9) 0.0815(12) 0.0680(11) -0.0249(9) 0.0341(8) -0.0070(8)
C46 0.0413(7) 0.0640(9) 0.0504(8) -0.0086(7) 0.0228(6) -0.0107(6)
C51 0.0294(5) 0.0415(7) 0.0448(7) -0.0017(5) 0.0120(5) 0.0026(5)
C52 0.0322(6) 0.0385(7) 0.0454(7) -0.0021(5) 0.0163(5) -0.0003(5)
C53 0.0477(7) 0.0401(7) 0.0605(9) -0.0021(6) 0.0225(7) -0.0032(6)
C54 0.0600(9) 0.0461(8) 0.0734(11) -0.0173(8) 0.0231(8) -0.0118(7)
C55 0.0508(8) 0.0610(10) 0.0622(10) -0.0205(8) 0.0075(7) -0.0051(7)
C56 0.0405(7) 0.0547(9) 0.0500(8) -0.0040(6) 0.0073(6) 0.0047(6)
C61 0.0376(6) 0.0419(7) 0.0404(7) 0.0005(5) 0.0162(5) 0.0042(5)
C62 0.0578(9) 0.0470(8) 0.0615(9) -0.0081(7) 0.0163(7) 0.0061(7)
C63 0.0680(11) 0.0701(12) 0.0835(13) -0.0338(10) 0.0226(10) -0.0020(9)
C64 0.0604(10) 0.1062(17) 0.0608(11) -0.0293(11) 0.0086(9) -0.0024(11)
C65 0.0643(11) 0.0978(15) 0.0475(9) 0.0057(9) 0.0007(8) 0.0070(10)
C66 0.0522(8) 0.0559(9) 0.0458(8) 0.0065(6) 0.0084(6) 0.0058(7)
C71 0.0376(6) 0.0375(6) 0.0350(6) 0.0044(5) 0.0137(5) 0.0007(5)
C72 0.0471(7) 0.0388(7) 0.0700(10) 0.0079(6) 0.0291(7) 0.0034(6)
C73 0.0655(10) 0.0373(8) 0.0812(11) 0.0046(7) 0.0362(9) 0.0043(7)
C74 0.0690(10) 0.0400(8) 0.0690(10) 0.0015(7) 0.0273(8) -0.0106(7)
C75 0.0495(8) 0.0546(9) 0.0663(10) 0.0020(7) 0.0238(7) -0.0120(7)
C76 0.0398(7) 0.0469(8) 0.0493(8) 0.0022(6) 0.0182(6) -0.0007(6)

loop_
_atom_type_symbol
_atom_type_description
_atom_type_scat_dispersion_real
_atom_type_scat_dispersion_imag
_atom_type_scat_source
C C 0.0033 0.0016 'International Tables Vol C Tables 4.2.6.8 and 6.1.1.4'
H H 0.0000 0.0000 'International Tables Vol C Tables 4.2.6.8 and 6.1.1.4'
N N 0.0061 0.0033 'International Tables Vol C Tables 4.2.6.8 and 6.1.1.4'
O O 0.0106 0.0060 'International Tables Vol C Tables 4.2.6.8 and 6.1.1.4'

loop_
_geom_angle_atom_site_label_1
_geom_angle_atom_site_label_2
_geom_angle_atom_site_label_3
_geom_angle
_geom_angle_site_symmetry_1
_geom_angle_site_symmetry_3
_geom_angle_publ_flag
C11 O11 H11 109.5 . . ?
C16 O16 H16 109.5 . . ?
C2 N1 C6 118.59(15) . . ?
N1 C2 C3 121.6(2) . . ?
N1 C2 C7 116.25(17) . . ?
C3 C2 C7 122.1(2) . . ?
C4 C3 C2 119.0(2) . . ?
C4 C3 H3 120.5 . . ?
C2 C3 H3 120.5 . . ?
C3 C4 C5 120.8(2) . . ?
C3 C4 H4 119.6 . . ?
C5 C4 H4 119.6 . . ?
C6 C5 C4 117.3(2) . . ?
C6 C5 H5 121.4 . . ?
C4 C5 H5 121.4 . . ?
N1 C6 C5 122.7(2) . . ?
N1 C6 H6 118.7 . . ?
C5 C6 H6 118.7 . . ?
C2 C7 H7A 109.5 . . ?
C2 C7 H7B 109.5 . . ?
H7A C7 H7B 109.5 . . ?
C2 C7 H7C 109.5 . . ?
H7A C7 H7C 109.5 . . ?
H7B C7 H7C 109.5 . . ?
O11 C11 C21 107.97(10) . . ?
O11 C11 C31 104.14(11) . . ?
C21 C11 C31 111.24(10) . . ?
O11 C11 C12 110.27(10) . . ?
C21 C11 C12 109.45(11) . . ?
C31 C11 C12 113.54(10) . . ?
C14 C12 C13 108.24(9) . . ?
C14 C12 C11 114.58(10) . . ?
C13 C12 C11 114.53(10) . . ?
C14 C12 H12 106.3 . . ?
C13 C12 H12 106.3 . . ?
C11 C12 H12 106.3 . . ?
C41 C13 C52 106.02(10) . . ?
C41 C13 C12 111.42(10) . . ?
C52 C13 C12 103.74(10) . . ?
C41 C13 H13 111.7 . . ?
C52 C13 H13 111.7 . . ?
C12 C13 H13 111.7 . . ?
C12 C14 C15 108.30(9) . . ?
C12 C14 C16 115.11(9) . . ?
C15 C14 C16 115.39(10) . . ?
C12 C14 H14 105.7 . . ?
C15 C14 H14 105.7 . . ?
C16 C14 H14 105.7 . . ?
C51 C15 C42 106.19(10) . . ?
C51 C15 C14 111.10(10) . . ?
C42 C15 C14 103.47(10) . . ?
C51 C15 H15 111.9 . . ?
C42 C15 H15 111.9 . . ?
C14 C15 H15 111.9 . . ?
O16 C16 C71 109.02(10) . . ?
O16 C16 C61 107.90(10) . . ?
C71 C16 C61 111.20(10) . . ?
O16 C16 C14 105.76(9) . . ?
C71 C16 C14 107.81(9) . . ?
C61 C16 C14 114.91(10) . . ?
C22 C21 C26 117.63(15) . . ?
C22 C21 C11 123.88(13) . . ?
C26 C21 C11 118.46(15) . . ?
C21 C22 C23 121.09(18) . . ?
C21 C22 H22 119.5 . . ?
C23 C22 H22 119.5 . . ?
C24 C23 C22 119.8(2) . . ?
C24 C23 H23 120.1 . . ?
C22 C23 H23 120.1 . . ?
C25 C24 C23 120.06(19) . . ?
C25 C24 H24 120.0 . . ?
C23 C24 H24 120.0 . . ?
C24 C25 C26 120.2(2) . . ?
C24 C25 H25 119.9 . . ?
C26 C25 H25 119.9 . . ?
C25 C26 C21 121.2(2) . . ?
C25 C26 H26 119.4 . . ?
C21 C26 H26 119.4 . . ?
C36 C31 C32 117.46(14) . . ?
C36 C31 C11 119.51(13) . . ?
C32 C31 C11 123.02(13) . . ?
C31 C32 C33 121.73(16) . . ?
C31 C32 H32 119.1 . . ?
C33 C32 H32 119.1 . . ?
C34 C33 C32 119.88(18) . . ?
C34 C33 H33 120.1 . . ?
C32 C33 H33 120.1 . . ?
C33 C34 C35 119.34(17) . . ?
C33 C34 H34 120.3 . . ?
C35 C34 H34 120.3 . . ?
C34 C35 C36 121.01(18) . . ?
C34 C35 H35 119.5 . . ?
C36 C35 H35 119.5 . . ?
C31 C36 C35 120.55(17) . . ?
C31 C36 H36 119.7 . . ?
C35 C36 H36 119.7 . . ?
C42 C41 C46 120.32(13) . . ?
C42 C41 C13 112.73(11) . . ?
C46 C41 C13 126.91(13) . . ?
C43 C42 C41 119.77(13) . . ?
C43 C42 C15 126.92(13) . . ?
C41 C42 C15 113.28(11) . . ?
C42 C43 C44 119.31(16) . . ?
C42 C43 H43 120.3 . . ?
C44 C43 H43 120.3 . . ?
C45 C44 C43 120.85(15) . . ?
C45 C44 H44 119.6 . . ?
C43 C44 H44 119.6 . . ?
C44 C45 C46 120.08(15) . . ?
C44 C45 H45 120.0 . . ?
C46 C45 H45 120.0 . . ?
C45 C46 C41 119.63(16) . . ?
C45 C46 H46 120.2 . . ?
C41 C46 H46 120.2 . . ?
C56 C51 C52 120.35(13) . . ?
C56 C51 C15 126.58(13) . . ?
C52 C51 C15 112.99(11) . . ?
C53 C52 C51 120.28(13) . . ?
C53 C52 C13 126.74(13) . . ?
C51 C52 C13 112.98(11) . . ?
C52 C53 C54 118.78(15) . . ?
C52 C53 H53 120.6 . . ?
C54 C53 H53 120.6 . . ?
C55 C54 C53 121.10(15) . . ?
C55 C54 H54 119.5 . . ?
C53 C54 H54 119.5 . . ?
C54 C55 C56 120.40(15) . . ?
C54 C55 H55 119.8 . . ?
C56 C55 H55 119.8 . . ?
C55 C56 C51 119.09(15) . . ?
C55 C56 H56 120.5 . . ?
C51 C56 H56 120.5 . . ?
C62 C61 C66 117.34(14) . . ?
C62 C61 C16 119.02(12) . . ?
C66 C61 C16 123.61(12) . . ?
C61 C62 C63 121.01(17) . . ?
C61 C62 H62 119.5 . . ?
C63 C62 H62 119.5 . . ?
C64 C63 C62 121.04(18) . . ?
C64 C63 H63 119.5 . . ?
C62 C63 H63 119.5 . . ?
C65 C64 C63 118.83(17) . . ?
C65 C64 H64 120.6 . . ?
C63 C64 H64 120.6 . . ?
C64 C65 C66 120.60(18) . . ?
C64 C65 H65 119.7 . . ?
C66 C65 H65 119.7 . . ?
C61 C66 C65 121.16(16) . . ?
C61 C66 H66 119.4 . . ?
C65 C66 H66 119.4 . . ?
C76 C71 C72 117.70(12) . . ?
C76 C71 C16 121.09(11) . . ?
C72 C71 C16 121.17(11) . . ?
C73 C72 C71 121.07(13) . . ?
C73 C72 H72 119.5 . . ?
C71 C72 H72 119.5 . . ?
C72 C73 C74 120.29(15) . . ?
C72 C73 H73 119.9 . . ?
C74 C73 H73 119.9 . . ?
C75 C74 C73 119.61(14) . . ?
C75 C74 H74 120.2 . . ?
C73 C74 H74 120.2 . . ?
C74 C75 C76 120.33(14) . . ?
C74 C75 H75 119.8 . . ?
C76 C75 H75 119.8 . . ?
C75 C76 C71 120.96(13) . . ?
C75 C76 H76 119.5 . . ?
C71 C76 H76 119.5 . . ?

loop_
_geom_bond_atom_site_label_1
_geom_bond_atom_site_label_2
_geom_bond_distance
_geom_bond_site_symmetry_2
_geom_bond_publ_flag
O11 C11 1.4219(15) . ?
O11 H11 0.8200 . ?
O16 C16 1.4237(14) . ?
O16 H16 0.8200 . ?
N1 C2 1.330(2) . ?
N1 C6 1.348(2) . ?
C2 C3 1.382(3) . ?
C2 C7 1.475(3) . ?
C3 C4 1.342(4) . ?
C3 H3 0.9300 . ?
C4 C5 1.387(4) . ?
C4 H4 0.9300 . ?
C5 C6 1.365(3) . ?
C5 H5 0.9300 . ?
C6 H6 0.9300 . ?
C7 H7A 0.9600 . ?
C7 H7B 0.9600 . ?
C7 H7C 0.9600 . ?
C11 C21 1.5272(19) . ?
C11 C31 1.5294(18) . ?
C11 C12 1.5776(17) . ?
C12 C14 1.5445(16) . ?
C12 C13 1.5771(16) . ?
C12 H12 0.9800 . ?
C13 C41 1.5017(18) . ?
C13 C52 1.5109(18) . ?
C13 H13 0.9800 . ?
C14 C15 1.5686(16) . ?
C14 C16 1.5979(16) . ?
C14 H14 0.9800 . ?
C15 C51 1.5015(18) . ?
C15 C42 1.5206(18) . ?
C15 H15 0.9800 . ?
C16 C71 1.5218(17) . ?
C16 C61 1.5356(18) . ?
C21 C22 1.368(2) . ?
C21 C26 1.389(2) . ?
C22 C23 1.384(2) . ?
C22 H22 0.9300 . ?
C23 C24 1.369(3) . ?
C23 H23 0.9300 . ?
C24 C25 1.353(4) . ?
C24 H24 0.9300 . ?
C25 C26 1.369(3) . ?
C25 H25 0.9300 . ?
C26 H26 0.9300 . ?
C31 C36 1.377(2) . ?
C31 C32 1.383(2) . ?
C32 C33 1.392(2) . ?
C32 H32 0.9300 . ?
C33 C34 1.357(3) . ?
C33 H33 0.9300 . ?
C34 C35 1.370(3) . ?
C34 H34 0.9300 . ?
C35 C36 1.389(2) . ?
C35 H35 0.9300 . ?
C36 H36 0.9300 . ?
C41 C42 1.3880(19) . ?
C41 C46 1.3898(19) . ?
C42 C43 1.3768(19) . ?
C43 C44 1.397(2) . ?
C43 H43 0.9300 . ?
C44 C45 1.367(3) . ?
C44 H44 0.9300 . ?
C45 C46 1.378(2) . ?
C45 H45 0.9300 . ?
C46 H46 0.9300 . ?
C51 C56 1.3840(19) . ?
C51 C52 1.3924(19) . ?
C52 C53 1.3699(19) . ?
C53 C54 1.390(2) . ?
C53 H53 0.9300 . ?
C54 C55 1.369(3) . ?
C54 H54 0.9300 . ?
C55 C56 1.376(2) . ?
C55 H55 0.9300 . ?
C56 H56 0.9300 . ?
C61 C62 1.374(2) . ?
C61 C66 1.3836(19) . ?
C62 C63 1.382(2) . ?
C62 H62 0.9300 . ?
C63 C64 1.367(3) . ?
C63 H63 0.9300 . ?
C64 C65 1.356(3) . ?
C64 H64 0.9300 . ?
C65 C66 1.388(2) . ?
C65 H65 0.9300 . ?
C66 H66 0.9300 . ?
C71 C76 1.3815(18) . ?
C71 C72 1.3849(18) . ?
C72 C73 1.368(2) . ?
C72 H72 0.9300 . ?
C73 C74 1.372(2) . ?
C73 H73 0.9300 . ?
C74 C75 1.360(2) . ?
C74 H74 0.9300 . ?
C75 C76 1.378(2) . ?
C75 H75 0.9300 . ?
C76 H76 0.9300 . ?

loop_
_geom_hbond_atom_site_label_D
_geom_hbond_atom_site_label_H
_geom_hbond_atom_site_label_A
_geom_hbond_distance_DH
_geom_hbond_distance_HA
_geom_hbond_distance_DA
_geom_hbond_angle_DHA
_geom_hbond_site_symmetry_A
_geom_hbond_publ_flag
O11 H11 O16 0.82 1.88 2.6264(15) 150 . yes
O16 H16 N1 0.82 1.99 2.7258(15) 149 . yes
C76 H76 O16 0.93 2.41 2.7394(18) 101 . yes

loop_
_geom_torsion_atom_site_label_1
_geom_torsion_atom_site_label_2
_geom_torsion_atom_site_label_3
_geom_torsion_atom_site_label_4
_geom_torsion
_geom_torsion_site_symmetry_1
_geom_torsion_site_symmetry_2
_geom_torsion_site_symmetry_3
_geom_torsion_site_symmetry_4
_geom_torsion_publ_flag
C6 N1 C2 C3 0.2(3) . . . . ?
C6 N1 C2 C7 -179.30(17) . . . . ?
N1 C2 C3 C4 -0.3(3) . . . . ?
C7 C2 C3 C4 179.2(2) . . . . ?
C2 C3 C4 C5 -0.2(4) . . . . ?
C3 C4 C5 C6 0.7(4) . . . . ?
C2 N1 C6 C5 0.3(3) . . . . ?
C4 C5 C6 N1 -0.7(3) . . . . ?
O11 C11 C12 C14 -24.54(14) . . . . ?
C21 C11 C12 C14 -143.17(10) . . . . ?
C31 C11 C12 C14 91.88(12) . . . . ?
O11 C11 C12 C13 -150.49(10) . . . . ?
C21 C11 C12 C13 90.87(12) . . . . ?
C31 C11 C12 C13 -34.08(15) . . . . ?
C14 C12 C13 C41 -44.36(13) . . . . ?
C11 C12 C13 C41 84.83(13) . . . . ?
C14 C12 C13 C52 69.28(12) . . . . ?
C11 C12 C13 C52 -161.53(10) . . . . ?
C13 C12 C14 C15 -17.18(13) . . . . ?
C11 C12 C14 C15 -146.34(10) . . . . ?
C13 C12 C14 C16 -148.00(10) . . . . ?
C11 C12 C14 C16 82.84(13) . . . . ?
C12 C14 C15 C51 -44.34(13) . . . . ?
C16 C14 C15 C51 86.33(13) . . . . ?
C12 C14 C15 C42 69.22(12) . . . . ?
C16 C14 C15 C42 -160.11(10) . . . . ?
C12 C14 C16 O16 -15.74(13) . . . . ?
C15 C14 C16 O16 -143.06(10) . . . . ?
C12 C14 C16 C71 -132.25(10) . . . . ?
C15 C14 C16 C71 100.43(12) . . . . ?
C12 C14 C16 C61 103.15(12) . . . . ?
C15 C14 C16 C61 -24.17(14) . . . . ?
O11 C11 C21 C22 -147.24(14) . . . . ?
C31 C11 C21 C22 99.08(15) . . . . ?
C12 C11 C21 C22 -27.19(17) . . . . ?
O11 C11 C21 C26 30.72(17) . . . . ?
C31 C11 C21 C26 -82.95(15) . . . . ?
C12 C11 C21 C26 150.77(13) . . . . ?
C26 C21 C22 C23 -0.5(2) . . . . ?
C11 C21 C22 C23 177.49(15) . . . . ?
C21 C22 C23 C24 -0.8(3) . . . . ?
C22 C23 C24 C25 0.8(3) . . . . ?
C23 C24 C25 C26 0.6(4) . . . . ?
C24 C25 C26 C21 -2.0(3) . . . . ?
C22 C21 C26 C25 1.9(3) . . . . ?
C11 C21 C26 C25 -176.22(17) . . . . ?
O11 C11 C31 C36 39.51(15) . . . . ?
C21 C11 C31 C36 155.56(12) . . . . ?
C12 C11 C31 C36 -80.46(15) . . . . ?
O11 C11 C31 C32 -139.10(13) . . . . ?
C21 C11 C31 C32 -23.04(17) . . . . ?
C12 C11 C31 C32 100.94(15) . . . . ?
C36 C31 C32 C33 0.2(2) . . . . ?
C11 C31 C32 C33 178.83(14) . . . . ?
C31 C32 C33 C34 1.0(3) . . . . ?
C32 C33 C34 C35 -0.8(3) . . . . ?
C33 C34 C35 C36 -0.6(3) . . . . ?
C32 C31 C36 C35 -1.6(2) . . . . ?
C11 C31 C36 C35 179.73(13) . . . . ?
C34 C35 C36 C31 1.8(3) . . . . ?
C52 C13 C41 C42 -54.93(13) . . . . ?
C12 C13 C41 C42 57.29(14) . . . . ?
C52 C13 C41 C46 122.86(13) . . . . ?
C12 C13 C41 C46 -124.92(13) . . . . ?
C46 C41 C42 C43 2.34(19) . . . . ?
C13 C41 C42 C43 -179.71(12) . . . . ?
C46 C41 C42 C15 -179.40(11) . . . . ?
C13 C41 C42 C15 -1.45(15) . . . . ?
C51 C15 C42 C43 -125.59(14) . . . . ?
C14 C15 C42 C43 117.35(14) . . . . ?
C51 C15 C42 C41 56.30(13) . . . . ?
C14 C15 C42 C41 -60.76(13) . . . . ?
C41 C42 C43 C44 -1.6(2) . . . . ?
C15 C42 C43 C44 -179.55(13) . . . . ?
C42 C43 C44 C45 0.1(2) . . . . ?
C43 C44 C45 C46 0.6(3) . . . . ?
C44 C45 C46 C41 0.2(2) . . . . ?
C42 C41 C46 C45 -1.7(2) . . . . ?
C13 C41 C46 C45 -179.29(13) . . . . ?
C42 C15 C51 C56 123.38(14) . . . . ?
C14 C15 C51 C56 -124.78(13) . . . . ?
C42 C15 C51 C52 -53.34(13) . . . . ?
C14 C15 C51 C52 58.50(14) . . . . ?
C56 C51 C52 C53 0.06(19) . . . . ?
C15 C51 C52 C53 177.01(11) . . . . ?
C56 C51 C52 C13 -179.77(11) . . . . ?
C15 C51 C52 C13 -2.82(14) . . . . ?
C41 C13 C52 C53 -121.94(14) . . . . ?
C12 C13 C52 C53 120.59(13) . . . . ?
C41 C13 C52 C51 57.89(13) . . . . ?
C12 C13 C52 C51 -59.59(12) . . . . ?
C51 C52 C53 C54 -0.6(2) . . . . ?
C13 C52 C53 C54 179.21(13) . . . . ?
C52 C53 C54 C55 0.4(2) . . . . ?
C53 C54 C55 C56 0.4(3) . . . . ?
C54 C55 C56 C51 -0.9(2) . . . . ?
C52 C51 C56 C55 0.7(2) . . . . ?
C15 C51 C56 C55 -175.80(13) . . . . ?
O16 C16 C61 C62 34.10(16) . . . . ?
C71 C16 C61 C62 153.62(12) . . . . ?
C14 C16 C61 C62 -83.58(15) . . . . ?
O16 C16 C61 C66 -143.91(12) . . . . ?
C71 C16 C61 C66 -24.40(16) . . . . ?
C14 C16 C61 C66 98.40(14) . . . . ?
C66 C61 C62 C63 0.6(2) . . . . ?
C16 C61 C62 C63 -177.50(14) . . . . ?
C61 C62 C63 C64 0.3(3) . . . . ?
C62 C63 C64 C65 -1.3(3) . . . . ?
C63 C64 C65 C66 1.4(3) . . . . ?
C62 C61 C66 C65 -0.6(2) . . . . ?
C16 C61 C66 C65 177.46(14) . . . . ?
C64 C65 C66 C61 -0.4(3) . . . . ?
O16 C16 C71 C76 19.95(16) . . . . ?
C61 C16 C71 C76 -98.89(14) . . . . ?
C14 C16 C71 C76 134.31(12) . . . . ?
O16 C16 C71 C72 -158.07(12) . . . . ?
C61 C16 C71 C72 83.09(15) . . . . ?
C14 C16 C71 C72 -43.71(15) . . . . ?
C76 C71 C72 C73 -0.2(2) . . . . ?
C16 C71 C72 C73 177.92(14) . . . . ?
C71 C72 C73 C74 -1.3(3) . . . . ?
C72 C73 C74 C75 1.5(3) . . . . ?
C73 C74 C75 C76 -0.3(3) . . . . ?
C74 C75 C76 C71 -1.2(2) . . . . ?
C72 C71 C76 C75 1.4(2) . . . . ?
C16 C71 C76 C75 -176.67(13) . . . . ?
